data_2106235
loop_
_publ_author_name
'Anderson, M.R.'
'Jenkin, G.T.'
'White, J.W.'

_publ_section_title
;
 A neutron diffraction study of lanthanum magnesium nitrate La2 Mg3 (N
 O3)12 (H2 O)24
;
_journal_name_full 'Acta Crystallographica B (24,1968-38,1982)'
_journal_page_first 3933
_journal_page_last 3936
_journal_volume 33
_journal_year 1977
_chemical_formula_sum 'H48 La2 Mg3 N12 O60'
_chemical_name_systematic 'La2 Mg3 (N O3)12 (H2 O)24'
_space_group_IT_number 148
_symmetry_space_group_name_Hall '-R 3'
_symmetry_space_group_name_H-M 'R -3 :H'
_cell_angle_alpha 90
_cell_angle_beta 90
_cell_angle_gamma 120
_cell_formula_units_Z 3
_cell_length_a 10.989
_cell_length_b 10.989
_cell_length_c 34.63
_cell_volume 3621.592
_citation_journal_id_ASTM ACBCAR
_cod_data_source_file Anderson_ACBCAR_1977_775.cif
_cod_data_source_block H48La2Mg3N12O60
_cod_database_code 2106235

loop_
_symmetry_equiv_pos_as_xyz
x,y,z
-y,x-y,z
-x+y,-x,z
-x,-y,-z
y,-x+y,-z
x-y,x,-z
x+2/3,y+1/3,z+1/3
-y+2/3,x-y+1/3,z+1/3
-x+y+2/3,-x+1/3,z+1/3
-x+2/3,-y+1/3,-z+1/3
y+2/3,-x+y+1/3,-z+1/3
x-y+2/3,x+1/3,-z+1/3
x+1/3,y+2/3,z+2/3
-y+1/3,x-y+2/3,z+2/3
-x+y+1/3,-x+2/3,z+2/3
-x+1/3,-y+2/3,-z+2/3
y+1/3,-x+y+2/3,-z+2/3
x-y+1/3,x+2/3,-z+2/3

loop_
_atom_site_label
_atom_site_type_symbol
_atom_site_fract_x
_atom_site_fract_y
_atom_site_fract_z
_atom_site_occupancy
_atom_site_U_iso_or_equiv
H2 H+1 -0.0058 0.2252 0.0251 1 0.0
H5 H+1 0.3934 0.5148 0.146 1 0.0
H1 H+1 0.0664 0.1877 0.0587 1 0.0
Mg1 Mg+2 0 0 0 1 0.0
Mg2 Mg+2 0 0 0.4279 1 0.0
La1 La+3 0 0 0.2496 1 0.0
H7 H+1 0.2333 0.1951 0.1058 1 0.0
O2 O-2 0.045 0.3456 0.319 1 0.0
H8 H+1 0.121 0.2011 0.1282 1 0.0
N2 N+5 0.2517 0.2157 0.202 1 0.0
O10 O-2 0.1668 0.2271 0.1037 1 0.0
O5 O-2 0.3504 0.3032 0.1849 1 0.0
H3 H+1 0.5024 0.6037 0.0585 1 0.0
O9 O-2 0.1553 0.1563 0.461 1 0.0
H6 H+1 0.2797 0.4127 0.1177 1 0.0
O3 O-2 0.1084 0.2638 0.2716 1 0.0
N1 N+5 0.0316 0.2457 0.3003 1 0.0
O7 O-2 0.014 0.1587 0.0346 1 0.0
H4 H+1 0.5144 0.7289 0.0355 1 0.0
O1 O-2 -0.0546 0.1239 0.3091 1 0.0
O8 O-2 0.1592 0.0166 0.3935 1 0.0
O4 O-2 0.1274 0.1784 0.1922 1 0.0
O6 O-2 0.2668 0.1549 0.23 1 0.0
